data_7158639
loop_
_publ_author_name
'Glava\<s, Mladena'
'Gredi\<cak, Matija'
'Stefanic, Zoran'
'Jeri\'c, Ivanka'

_publ_section_title
;
 Synthesis of 14-membered enediyne-embedded macrocycles
;
_journal_name_full 'Organic &amp; Biomolecular Chemistry'
_journal_paper_doi 10.1039/D2OB00090C
_journal_year 2022
_chemical_absolute_configuration rm
_chemical_formula_moiety 'C39 H42 N2 O4'
_chemical_formula_sum 'C39 H42 N2 O4'
_chemical_formula_weight 602.74
_space_group_crystal_system triclinic
_space_group_IT_number 1
_space_group_name_Hall 'P 1'
_space_group_name_H-M_alt 'P 1'
_atom_sites_solution_hydrogens geom
_atom_sites_solution_primary dual
_audit_creation_date 2019-11-25
_audit_creation_method
;
Olex2 1.2
(compiled 2018.05.29 svn.r3508 for OlexSys, GUI svn.r5506)
;
_audit_update_record
;
2019-11-25 deposited with the CCDC.	2022-04-13 downloaded from the CCDC.
;
_cell_angle_alpha 91.779(2)
_cell_angle_beta 96.053(3)
_cell_angle_gamma 91.867(3)
_cell_formula_units_Z 2
_cell_length_a 11.4922(4)
_cell_length_b 11.9793(4)
_cell_length_c 12.3100(4)
_cell_measurement_reflns_used 12663
_cell_measurement_temperature 293(2)
_cell_measurement_theta_max 75.8530
_cell_measurement_theta_min 3.8800
_cell_volume 1683.34(10)
_computing_cell_refinement 'CrysAlisPro 1.171.38.46 (Rigaku OD, 2015)'
_computing_data_collection 'CrysAlisPro 1.171.38.46 (Rigaku OD, 2015)'
_computing_data_reduction 'CrysAlisPro 1.171.38.46 (Rigaku OD, 2015)'
_computing_molecular_graphics 'Olex2 (Dolomanov et al., 2009)'
_computing_publication_material 'Olex2 (Dolomanov et al., 2009)'
_computing_structure_refinement 'ShelXL (Sheldrick, 2015)'
_computing_structure_solution 'ShelXT (Sheldrick, 2015)'
_diffrn_ambient_temperature 293(2)
_diffrn_detector 'CCD plate'
_diffrn_detector_area_resol_mean 10.4323
_diffrn_detector_type Ruby
_diffrn_measured_fraction_theta_full 0.999
_diffrn_measured_fraction_theta_max 0.988
_diffrn_measurement_details
;
List of Runs (angles in degrees, time in seconds):

  # Type    Start    End  Width  t~exp~   \w     \q     \k     \f   Frames
#--------------------------------------------------------------------------
  1  \w     10.00  36.00   1.00    1.50    --   42.00  71.00  -5.19   26
  2  \w     58.00 118.00   1.00    1.50    --   42.00  71.00  -5.19   60
  3  \w     94.00 147.00   1.00    1.50    --   74.00  73.00  26.04   53
  4  \w    109.00 145.00   1.00    1.50    --   66.00  77.00  90.42   36
  5  \w    130.00 171.00   1.00    7.50    --  111.00  77.00  30.00   41
  6  \w    146.00 173.00   1.00    7.50    --  111.00 112.00  30.00   27
  7  \w    120.00 177.00   1.00    7.50    --  111.00  77.00   0.00   57
  8  \w    147.00 175.00   1.00    7.50    --  111.00  77.00-120.00   28
  9  \w    122.00 178.00   1.00    7.50    --  111.00  77.00 -90.00   56
 10  \w    106.00 133.00   1.00    7.50    --  111.00 112.00  30.00   27
 11  \w    115.00 173.00   1.00    7.50    --  111.00  77.00  90.00   58
 12  \w    132.00 178.00   1.00    7.50    --  111.00  61.00 150.00   46
 13  \w    126.00 151.00   1.00    7.50    --  111.00  77.00 150.00   25
 14  \w    115.00 141.00   1.00    7.50    --  111.00  61.00  90.00   26
 15  \w     88.00 146.00   1.00    1.50    --   70.00  75.00  71.40   58
 16  \w     86.00 141.00   1.00    7.50    --  111.00  61.00  30.00   55
 17  \w     83.00 133.00   1.00    7.50    --  111.00  61.00   0.00   50
 18  \w     82.00 144.00   1.00    7.50    --  111.00  61.00 -60.00   62
 19  \w     77.00 103.00   1.00    7.50    --  111.00  77.00  30.00   26
 20  \w     81.00 107.00   1.00    7.50    --  111.00  61.00  60.00   26
 21  \w     81.00 107.00   1.00    7.50    --  111.00  61.00  90.00   26
 22  \w     81.00 136.00   1.00    7.50    --  111.00  61.00 120.00   55
 23  \w     82.00 107.00   1.00    7.50    --  111.00  61.00 150.00   25
 24  \w     78.00 106.00   1.00    7.50    --  111.00  77.00  90.00   28
 25  \w     78.00 178.00   1.00    7.50    --  111.00  77.00 120.00  100
 26  \w     77.00 174.00   1.00    7.50    --  111.00  77.00  60.00   97
 27  \w     83.00 154.00   1.00    7.50    --  111.00  61.00-120.00   71
 28  \w     82.00 169.00   1.00    7.50    --  111.00  61.00-180.00   87
 29  \w     77.00 113.00   1.00    7.50    --  111.00  77.00-180.00   36
 30  \w     81.00 144.00   1.00    7.50    --  111.00  61.00-150.00   63
 31  \w     77.00 103.00   1.00    7.50    --  111.00  77.00-120.00   26
 32  \w     81.00 152.00   1.00    7.50    --  111.00  61.00 -90.00   71
 33  \w     77.00 103.00   1.00    7.50    --  111.00  77.00   0.00   26
 34  \w     78.00 174.00   1.00    7.50    --  111.00  77.00 -30.00   96
 35  \w     77.00 116.00   1.00    7.50    --  111.00  77.00 150.00   39
 36  \w     37.00  71.00   1.00    1.50    --   70.00  75.00  71.40   34
 37  \w     41.00  68.00   1.00    1.50    --   74.00  73.00  26.04   27
 38  \w     45.00  70.00   1.00    7.50    --   78.00  75.00  -7.25   25
 39  \w     38.00  79.00   1.00    1.50    --   70.00  77.00 -55.78   41
 40  \w     77.00 102.00   1.00    7.50    --  111.00  77.00 -90.00   25
 41  \w     77.00 159.00   1.00    7.50    --  111.00  77.00 -60.00   82
 42  \w     77.00 157.00   1.00    7.50    --  111.00  77.00-150.00   80
 43  \w    120.00 145.00   1.00    7.50    --  111.00 -77.00-150.00   25
 44  \w     81.00 109.00   1.00    7.50    --  111.00-112.00 -90.00   28
 45  \w     52.00  78.00   1.00    7.50    --  111.00-112.00 -90.00   26
 46  \w     40.00  78.00   1.00    7.50    --  111.00 -77.00-150.00   38
 47  \w     35.00 111.00   1.00    7.50    --  111.00-112.00-150.00   76
 48  \w     40.00 115.00   1.00    7.50    --  111.00-112.00 -30.00   75
 49  \w     38.00  63.00   1.00    7.50    --  111.00-112.00 120.00   25
 50  \w     82.00 115.00   1.00    7.50    --  111.00-112.00 120.00   33
 51  \w     38.00  85.00   1.00    7.50    --  111.00 -95.00 150.00   47
 52  \w     37.00 130.00   1.00    7.50    --  111.00 -61.00   0.00   93
 53  \w     35.00  72.00   1.00    1.50    --   66.00  77.00  90.42   37
 54  \w     32.00  76.00   1.00    1.50    --   66.00  77.00 137.41   44
 55  \w     19.00  44.00   1.00    1.50    --   54.00  81.00  90.32   25
 56  \w      9.00  42.00   1.00    1.50    --   42.00  79.00 130.61   33
 57  \w     10.00  35.00   1.00    1.50    --   46.00  84.00  39.32   25
 58  \w     19.00  44.00   1.00    1.50    --   54.00  82.00   3.06   25
 59  \w     29.00  54.00   1.00    1.50    --   62.00  75.00 -67.86   25
 60  \w     27.00  55.00   1.00    1.50    --   58.00  76.00-107.11   28
 61  \w     29.00  71.00   1.00    1.50    --   62.00  76.00-145.21   42
 62  \w     33.00  65.00   1.00    1.50    --   66.00  75.00-170.54   32
 63  \w      3.00  28.00   1.00    1.50    --   42.00  91.00-155.60   25
 64  \w    -71.00 -33.00   1.00    1.50    --  -40.62 -38.00   0.00   38
 65  \w    -65.00  34.00   1.00    1.50    --  -40.62  38.00 150.00   99
 66  \w      4.00  81.00   1.00    1.50    --   40.62-126.00  60.00   77
 67  \w     33.00 109.00   1.00    7.50    --  111.00 -95.00   0.00   76
 68  \w      6.00  99.00   1.00    1.50    --   40.62-126.00-120.00   93
 69  \w   -116.00 -91.00   1.00    1.50    --  -40.62 -38.00-180.00   25
;
_diffrn_measurement_device 'four-circle diffractometer'
_diffrn_measurement_device_type 'Xcalibur, Ruby, Nova'
_diffrn_measurement_method '\w scans'
_diffrn_orient_matrix_type 'CrysAlisPro convention (1999,Acta A55,543-557)'
_diffrn_orient_matrix_UB_11 0.0488169000
_diffrn_orient_matrix_UB_12 0.0811690000
_diffrn_orient_matrix_UB_13 0.0946248000
_diffrn_orient_matrix_UB_21 0.0291430000
_diffrn_orient_matrix_UB_22 0.0875807000
_diffrn_orient_matrix_UB_23 -0.0830245000
_diffrn_orient_matrix_UB_31 -0.1223252000
_diffrn_orient_matrix_UB_32 0.0481366000
_diffrn_orient_matrix_UB_33 0.0031845000
_diffrn_radiation_monochromator mirror
_diffrn_radiation_probe x-ray
_diffrn_radiation_type CuK\a
_diffrn_radiation_wavelength 1.54184
_diffrn_reflns_av_R_equivalents 0.0569
_diffrn_reflns_av_unetI/netI 0.0598
_diffrn_reflns_Laue_measured_fraction_full 0.999
_diffrn_reflns_Laue_measured_fraction_max 0.988
_diffrn_reflns_limit_h_max 13
_diffrn_reflns_limit_h_min -14
_diffrn_reflns_limit_k_max 14
_diffrn_reflns_limit_k_min -15
_diffrn_reflns_limit_l_max 15
_diffrn_reflns_limit_l_min -15
_diffrn_reflns_number 33048
_diffrn_reflns_point_group_measured_fraction_full 0.931
_diffrn_reflns_point_group_measured_fraction_max 0.910
_diffrn_reflns_theta_full 67.684
_diffrn_reflns_theta_max 75.986
_diffrn_reflns_theta_min 3.694
_diffrn_source 'micro-focus sealed X-ray tube'
_diffrn_source_type 'Nova (Cu) X-ray Source'
_exptl_absorpt_coefficient_mu 0.605
_exptl_absorpt_correction_T_max 1.00000
_exptl_absorpt_correction_T_min 0.60721
_exptl_absorpt_correction_type multi-scan
_exptl_absorpt_process_details
;
CrysAlisPro 1.171.38.46 (Rigaku Oxford Diffraction, 2015)
Empirical absorption correction using spherical harmonics,
 implemented in SCALE3 ABSPACK scaling algorithm.
;
_exptl_crystal_density_diffrn 1.189
_exptl_crystal_description prism
_exptl_crystal_F_000 644
_exptl_crystal_size_max 0.3
_exptl_crystal_size_mid 0.2
_exptl_crystal_size_min 0.1
_refine_diff_density_max 0.486
_refine_diff_density_min -0.330
_refine_diff_density_rms 0.100
_refine_ls_abs_structure_details
;
 Flack x determined using 4264 quotients [(I+)-(I-)]/[(I+)+(I-)]
 (Parsons, Flack and Wagner, Acta Cryst. B69 (2013) 249-259).
;
_refine_ls_abs_structure_Flack -0.1(2)
_refine_ls_extinction_method none
_refine_ls_goodness_of_fit_ref 1.079
_refine_ls_hydrogen_treatment constr
_refine_ls_matrix_type full
_refine_ls_number_parameters 821
_refine_ls_number_reflns 12807
_refine_ls_number_restraints 3
_refine_ls_restrained_S_all 1.078
_refine_ls_R_factor_all 0.0809
_refine_ls_R_factor_gt 0.0749
_refine_ls_shift/su_max 0.000
_refine_ls_shift/su_mean 0.000
_refine_ls_structure_factor_coef Fsqd
_refine_ls_weighting_details 'w=1/[\s^2^(Fo^2^)+(0.1557P)^2^] where P=(Fo^2^+2Fc^2^)/3'
_refine_ls_weighting_scheme calc
_refine_ls_wR_factor_gt 0.2022
_refine_ls_wR_factor_ref 0.2190
_reflns_Friedel_coverage 0.843
_reflns_Friedel_fraction_full 0.863
_reflns_Friedel_fraction_max 0.833
_reflns_number_gt 11452
_reflns_number_total 12807
_reflns_threshold_expression 'I > 2\s(I)'
_cod_data_source_file d2ob00090c2.cif
_cod_data_source_block m-332g
_cod_database_code 7158639
_shelx_shelxl_version_number 2016/6
_chemical_oxdiff_formula C39H42N2O4
_chemical_oxdiff_usercomment 'odrediti apsolutnu konfiguraciju, 1 kiralni centar poznat'
_shelx_space_group_comment
;
The symmetry employed for this shelxl refinement is uniquely defined
by the following loop, which should always be used as a source of
symmetry information in preference to the above space-group names.
They are only intended as comments.
;
_reflns_odcompleteness_completeness 99.64
_reflns_odcompleteness_iscentric 1
_reflns_odcompleteness_theta 74.33
_olex2_refinement_description
;
1. Fixed Uiso
 At 1.2 times of:
  All C(H) groups, All C(H,H) groups, All N(H) groups
 At 1.5 times of:
  All C(H,H,H) groups
2.a Ternary CH refined with riding coordinates:
 C1(H1), C16(H16), C1A(H1AA), C16A(H16A)
2.b Secondary CH2 refined with riding coordinates:
 C2(H2A,H2B), C3(H3A,H3B), C14(H14A,H14B), C28(H28A,H28B), C33(H33A,H33B),
 C2A(H2AA,H2AB), C3A(H3AA,H3AB), C14A(H14C,H14D), C28A(H28C,H28D), C33A(H33C,
 H33D)
2.c Aromatic/amide H refined with riding coordinates:
 C7(H7), C8(H8), C9(H9), C10(H10), C19(H19), C20(H20), C21(H21), C22(H22),
 C23(H23), C35(H35), C36(H36), C37(H37), C38(H38), C39(H39), N1(H1A), C7A(H7A),
 C8A(H8A), C9A(H9A), C10A(H10A), C19A(H19A), C20A(H20A), C21A(H21A), C22A(H22A),
  C23A(H23A), C35A(H35A), C36A(H36A), C37A(H37A), C38A(H38A), C39A(H39A),
 N1A(H1AB)
2.d Idealised Me refined as rotating group:
 C26(H26A,H26B,H26C), C27(H27A,H27B,H27C), C30(H30A,H30B,H30C), C31(H31A,H31B,
 H31C), C32(H32A,H32B,H32C), C26A(H26D,H26E,H26F), C27A(H27D,H27E,H27F),
 C30A(H30D,H30E,H30F), C31A(H31D,H31E,H31F), C32A(H32D,H32E,H32F)
;
_olex2_submission_special_instructions 'No special instructions were received'
_oxdiff_exptl_absorpt_empirical_details
;
Empirical correction (ABSPACK) includes:
- Absorption correction using spherical harmonics
- Frame scaling
;
_oxdiff_exptl_absorpt_empirical_full_max 1.766
_oxdiff_exptl_absorpt_empirical_full_min 0.483

loop_
_space_group_symop_operation_xyz
'x, y, z'

loop_
_atom_site_label
_atom_site_type_symbol
_atom_site_fract_x
_atom_site_fract_y
_atom_site_fract_z
_atom_site_U_iso_or_equiv
_atom_site_adp_type
_atom_site_occupancy
_atom_site_site_symmetry_order
_atom_site_calc_flag
_atom_site_refinement_flags_posn
_atom_site_refinement_flags_adp
_atom_site_refinement_flags_occupancy
_atom_site_disorder_assembly
_atom_site_disorder_group
C1 C 0.2350(3) 0.7480(3) 0.4241(3) 0.0475(7) Uani 1 1 d . . . . .
H1 H 0.191781 0.692419 0.373833 0.057 Uiso 1 1 calc R . . . .
C2 C 0.2309(4) 0.8585(4) 0.3628(4) 0.0591(9) Uani 1 1 d . . . . .
H2A H 0.271856 0.917267 0.409311 0.071 Uiso 1 1 calc R . . . .
H2B H 0.271288 0.850126 0.297835 0.071 Uiso 1 1 calc R . . . .
C3 C 0.1047(5) 0.8932(4) 0.3293(4) 0.0672(11) Uani 1 1 d . . . . .
H3A H 0.061390 0.889482 0.392733 0.081 Uiso 1 1 calc R . . . .
H3B H 0.106952 0.970431 0.307990 0.081 Uiso 1 1 calc R . . . .
C4 C 0.0409(5) 0.8258(4) 0.2403(4) 0.0669(11) Uani 1 1 d . . . . .
C5 C -0.0099(5) 0.7738(4) 0.1645(4) 0.0690(11) Uani 1 1 d . . . . .
C6 C -0.0676(5) 0.7108(4) 0.0716(4) 0.0673(11) Uani 1 1 d . . . . .
C7 C -0.1851(6) 0.7271(5) 0.0343(6) 0.0839(16) Uani 1 1 d . . . . .
H7 H -0.227858 0.777722 0.071168 0.101 Uiso 1 1 calc R . . . .
C8 C -0.2379(6) 0.6677(6) -0.0576(6) 0.0888(17) Uani 1 1 d . . . . .
H8 H -0.315140 0.680202 -0.083490 0.107 Uiso 1 1 calc R . . . .
C9 C -0.1752(7) 0.5901(5) -0.1104(5) 0.0846(16) Uani 1 1 d . . . . .
H9 H -0.211095 0.550272 -0.171569 0.101 Uiso 1 1 calc R . . . .
C10 C -0.0611(6) 0.5709(5) -0.0739(4) 0.0772(13) Uani 1 1 d . . . . .
H10 H -0.020675 0.517172 -0.109364 0.093 Uiso 1 1 calc R . . . .
C11 C -0.0054(5) 0.6321(4) 0.0166(3) 0.0652(10) Uani 1 1 d . . . . .
C12 C 0.1148(5) 0.6184(5) 0.0522(3) 0.0712(12) Uani 1 1 d . . . . .
C13 C 0.2166(5) 0.6122(5) 0.0817(4) 0.0735(12) Uani 1 1 d . . . . .
C14 C 0.3392(6) 0.6082(6) 0.1192(4) 0.0815(15) Uani 1 1 d . . . . .
H14A H 0.383003 0.659491 0.078003 0.098 Uiso 1 1 calc R . . . .
H14B H 0.365769 0.533500 0.105899 0.098 Uiso 1 1 calc R . . . .
C15 C 0.3394(4) 0.5533(4) 0.2999(3) 0.0595(9) Uani 1 1 d . . . . .
C16 C 0.3681(3) 0.5867(3) 0.4213(3) 0.0468(7) Uani 1 1 d . . . . .
H16 H 0.450741 0.571217 0.441011 0.056 Uiso 1 1 calc R . . . .
C17 C 0.4460(3) 0.7739(3) 0.4907(3) 0.0480(7) Uani 1 1 d . . . . .
C18 C 0.5673(3) 0.7333(3) 0.4901(4) 0.0537(8) Uani 1 1 d . . . . .
C19 C 0.6156(4) 0.7154(4) 0.3920(5) 0.0681(11) Uani 1 1 d . . . . .
H19 H 0.569968 0.720371 0.325430 0.082 Uiso 1 1 calc R . . . .
C20 C 0.7329(6) 0.6900(5) 0.3955(8) 0.093(2) Uani 1 1 d . . . . .
H20 H 0.766628 0.678885 0.330751 0.112 Uiso 1 1 calc R . . . .
C21 C 0.8003(5) 0.6811(5) 0.4954(10) 0.104(3) Uani 1 1 d . . . . .
H21 H 0.878531 0.662896 0.496971 0.125 Uiso 1 1 calc R . . . .
C22 C 0.7528(5) 0.6989(5) 0.5909(8) 0.093(2) Uani 1 1 d . . . . .
H22 H 0.798362 0.692334 0.657316 0.111 Uiso 1 1 calc R . . . .
C23 C 0.6366(4) 0.7267(4) 0.5894(5) 0.0694(11) Uani 1 1 d . . . . .
H23 H 0.604939 0.741075 0.654652 0.083 Uiso 1 1 calc R . . . .
C24 C 0.1659(3) 0.7548(3) 0.5248(3) 0.0503(7) Uani 1 1 d . . . . .
C25 C 0.1415(4) 0.8696(4) 0.6951(3) 0.0578(9) Uani 1 1 d . . . . .
C26 C 0.0947(5) 0.7746(5) 0.7592(5) 0.0749(12) Uani 1 1 d . . . . .
H26A H 0.036197 0.731260 0.713129 0.112 Uiso 1 1 calc GR . . . .
H26B H 0.060674 0.804814 0.821203 0.112 Uiso 1 1 calc GR . . . .
H26C H 0.157701 0.727729 0.783757 0.112 Uiso 1 1 calc GR . . . .
C27 C 0.0384(5) 0.9345(5) 0.6434(5) 0.0762(13) Uani 1 1 d . . . . .
H27A H 0.067523 1.000260 0.611024 0.114 Uiso 1 1 calc GR . . . .
H27B H -0.010350 0.955849 0.698715 0.114 Uiso 1 1 calc GR . . . .
H27C H -0.006538 0.888190 0.588154 0.114 Uiso 1 1 calc GR . . . .
C28 C 0.2243(5) 0.9542(4) 0.7660(4) 0.0637(10) Uani 1 1 d . . . . .
H28A H 0.255681 1.004910 0.715498 0.076 Uiso 1 1 calc R . . . .
H28B H 0.174670 0.998036 0.808543 0.076 Uiso 1 1 calc R . . . .
C29 C 0.3294(5) 0.9223(4) 0.8464(4) 0.0694(11) Uani 1 1 d . . . . .
C30 C 0.4131(6) 0.8460(6) 0.7950(5) 0.0844(15) Uani 1 1 d . . . . .
H30A H 0.372987 0.776475 0.771580 0.127 Uiso 1 1 calc GR . . . .
H30B H 0.478171 0.832187 0.847867 0.127 Uiso 1 1 calc GR . . . .
H30C H 0.441051 0.881153 0.733248 0.127 Uiso 1 1 calc GR . . . .
C31 C 0.2929(8) 0.8705(7) 0.9497(5) 0.0912(18) Uani 1 1 d . . . . .
H31A H 0.270185 0.793294 0.934605 0.137 Uiso 1 1 calc GR . . . .
H31B H 0.228053 0.909586 0.973648 0.137 Uiso 1 1 calc GR . . . .
H31C H 0.357495 0.876017 1.006068 0.137 Uiso 1 1 calc GR . . . .
C32 C 0.3954(8) 1.0333(6) 0.8811(6) 0.0940(19) Uani 1 1 d . . . . .
H32A H 0.461184 1.019612 0.933155 0.141 Uiso 1 1 calc GR . . . .
H32B H 0.343822 1.082735 0.913781 0.141 Uiso 1 1 calc GR . . . .
H32C H 0.422382 1.066967 0.818165 0.141 Uiso 1 1 calc GR . . . .
C33 C 0.2967(4) 0.5110(3) 0.4889(3) 0.0515(8) Uani 1 1 d . . . . .
H33A H 0.215204 0.530809 0.477487 0.062 Uiso 1 1 calc R . . . .
H33B H 0.301497 0.434365 0.462531 0.062 Uiso 1 1 calc R . . . .
C34 C 0.3360(4) 0.5179(3) 0.6101(3) 0.0504(7) Uani 1 1 d . . . . .
C35 C 0.2522(5) 0.5275(4) 0.6832(4) 0.0707(12) Uani 1 1 d . . . . .
H35 H 0.173842 0.534363 0.657500 0.085 Uiso 1 1 calc R . . . .
C36 C 0.2865(8) 0.5267(7) 0.7963(5) 0.100(2) Uani 1 1 d . . . . .
H36 H 0.230733 0.534232 0.845250 0.119 Uiso 1 1 calc R . . . .
C37 C 0.4008(9) 0.5149(7) 0.8346(4) 0.099(2) Uani 1 1 d . . . . .
H37 H 0.422982 0.513631 0.909397 0.119 Uiso 1 1 calc R . . . .
C38 C 0.4832(6) 0.5049(5) 0.7621(5) 0.0811(14) Uani 1 1 d . . . . .
H38 H 0.561159 0.496424 0.788479 0.097 Uiso 1 1 calc R . . . .
C39 C 0.4523(4) 0.5072(4) 0.6507(4) 0.0600(9) Uani 1 1 d . . . . .
H39 H 0.509404 0.501585 0.602840 0.072 Uiso 1 1 calc R . . . .
N1 N 0.2079(3) 0.8274(3) 0.6056(3) 0.0517(7) Uani 1 1 d . . . . .
H1A H 0.279217 0.851665 0.605841 0.062 Uiso 1 1 calc R . . . .
N2 N 0.3551(3) 0.7065(2) 0.4441(2) 0.0456(6) Uani 1 1 d . . . . .
O1 O 0.0746(3) 0.6986(3) 0.5231(3) 0.0708(8) Uani 1 1 d . . . . .
O2 O 0.3621(3) 0.6379(3) 0.2352(2) 0.0671(8) Uani 1 1 d . . . . .
O3 O 0.3083(6) 0.4633(3) 0.2670(3) 0.0930(14) Uani 1 1 d . . . . .
O4 O 0.4318(3) 0.8673(2) 0.5297(2) 0.0551(6) Uani 1 1 d . . . . .
C1A C 0.7961(3) 1.2518(3) 0.5535(3) 0.0485(7) Uani 1 1 d . . . . .
H1AA H 0.836685 1.198166 0.601140 0.058 Uiso 1 1 calc R . . . .
C2A C 0.8086(4) 1.3642(3) 0.6186(3) 0.0574(9) Uani 1 1 d . . . . .
H2AA H 0.778045 1.422863 0.572255 0.069 Uiso 1 1 calc R . . . .
H2AB H 0.762724 1.360280 0.680243 0.069 Uiso 1 1 calc R . . . .
C3A C 0.9372(5) 1.3933(4) 0.6603(4) 0.0669(11) Uani 1 1 d . . . . .
H3AA H 0.984415 1.383029 0.600190 0.080 Uiso 1 1 calc R . . . .
H3AB H 0.944023 1.471677 0.683062 0.080 Uiso 1 1 calc R . . . .
C4A C 0.9853(5) 1.3276(4) 0.7511(4) 0.0667(11) Uani 1 1 d . . . . .
C5A C 1.0261(5) 1.2792(5) 0.8302(4) 0.0714(11) Uani 1 1 d . . . . .
C6A C 1.0814(5) 1.2307(5) 0.9261(4) 0.0729(12) Uani 1 1 d . . . . .
C7A C 1.1809(7) 1.2841(7) 0.9832(7) 0.098(2) Uani 1 1 d . . . . .
H7A H 1.209536 1.350746 0.957673 0.117 Uiso 1 1 calc R . . . .
C8A C 1.2377(7) 1.2408(8) 1.0763(7) 0.103(2) Uani 1 1 d . . . . .
H8A H 1.301817 1.279297 1.114169 0.124 Uiso 1 1 calc R . . . .
C9A C 1.1987(7) 1.1409(7) 1.1121(5) 0.0926(19) Uani 1 1 d . . . . .
H9A H 1.239039 1.109473 1.172503 0.111 Uiso 1 1 calc R . . . .
C10A C 1.0998(6) 1.0861(6) 1.0594(4) 0.0765(13) Uani 1 1 d . . . . .
H10A H 1.073072 1.018960 1.085547 0.092 Uiso 1 1 calc R . . . .
C11A C 1.0399(5) 1.1310(4) 0.9671(3) 0.0660(10) Uani 1 1 d . . . . .
C12A C 0.9349(5) 1.0744(4) 0.9174(3) 0.0648(10) Uani 1 1 d . . . . .
C13A C 0.8465(5) 1.0270(5) 0.8796(4) 0.0696(11) Uani 1 1 d . . . . .
C14A C 0.7365(7) 0.9717(6) 0.8351(4) 0.0867(18) Uani 1 1 d . . . . .
H14C H 0.673238 1.002464 0.871500 0.104 Uiso 1 1 calc R . . . .
H14D H 0.739221 0.892740 0.849956 0.104 Uiso 1 1 calc R . . . .
C15A C 0.6799(4) 1.0859(4) 0.6888(3) 0.0559(8) Uani 1 1 d . . . . .
C16A C 0.6539(3) 1.0928(3) 0.5638(3) 0.0487(7) Uani 1 1 d . . . . .
H16A H 0.570463 1.073649 0.545341 0.058 Uiso 1 1 calc R . . . .
C17A C 0.5847(3) 1.2739(3) 0.4955(3) 0.0463(7) Uani 1 1 d . . . . .
C18A C 0.4610(3) 1.2368(3) 0.5062(3) 0.0518(8) Uani 1 1 d . . . . .
C19A C 0.4218(4) 1.2319(4) 0.6092(4) 0.0618(9) Uani 1 1 d . . . . .
H19A H 0.474854 1.241431 0.671571 0.074 Uiso 1 1 calc R . . . .
C20A C 0.3034(5) 1.2126(5) 0.6189(6) 0.0790(15) Uani 1 1 d . . . . .
H20A H 0.277112 1.210066 0.687704 0.095 Uiso 1 1 calc R . . . .
C21A C 0.2256(5) 1.1975(5) 0.5269(7) 0.0857(18) Uani 1 1 d . . . . .
H21A H 0.146652 1.184137 0.533924 0.103 Uiso 1 1 calc R . . . .
C22A C 0.2621(5) 1.2017(4) 0.4260(6) 0.0815(16) Uani 1 1 d . . . . .
H22A H 0.208192 1.190580 0.364405 0.098 Uiso 1 1 calc R . . . .
C23A C 0.3801(4) 1.2226(4) 0.4141(4) 0.0644(10) Uani 1 1 d . . . . .
H23A H 0.404681 1.227088 0.344658 0.077 Uiso 1 1 calc R . . . .
C24A C 0.8632(3) 1.2555(3) 0.4514(3) 0.0516(7) Uani 1 1 d . . . . .
C25A C 0.8795(4) 1.3541(4) 0.2752(4) 0.0624(9) Uani 1 1 d . . . . .
C26A C 0.9295(6) 1.2548(6) 0.2175(5) 0.0815(15) Uani 1 1 d . . . . .
H26D H 0.996424 1.229315 0.262061 0.122 Uiso 1 1 calc GR . . . .
H26E H 0.952639 1.277156 0.148454 0.122 Uiso 1 1 calc GR . . . .
H26F H 0.871027 1.195364 0.205648 0.122 Uiso 1 1 calc GR . . . .
C27A C 0.9779(7) 1.4368(8) 0.3180(6) 0.099(2) Uani 1 1 d . . . . .
H27D H 0.945406 1.503571 0.345237 0.148 Uiso 1 1 calc GR . . . .
H27E H 1.024085 1.454841 0.259934 0.148 Uiso 1 1 calc GR . . . .
H27F H 1.026565 1.404156 0.376010 0.148 Uiso 1 1 calc GR . . . .
C28A C 0.7881(5) 1.4154(4) 0.1989(4) 0.0717(12) Uani 1 1 d . . . . .
H28C H 0.753900 1.470045 0.244719 0.086 Uiso 1 1 calc R . . . .
H28D H 0.831882 1.457342 0.149628 0.086 Uiso 1 1 calc R . . . .
C29A C 0.6859(6) 1.3555(6) 0.1281(4) 0.0792(14) Uani 1 1 d . . . . .
C30A C 0.6154(6) 1.2741(6) 0.1895(5) 0.0845(15) Uani 1 1 d . . . . .
H30D H 0.665835 1.218429 0.220705 0.127 Uiso 1 1 calc GR . . . .
H30E H 0.554223 1.238568 0.139960 0.127 Uiso 1 1 calc GR . . . .
H30F H 0.581599 1.313726 0.246719 0.127 Uiso 1 1 calc GR . . . .
C31A C 0.7249(10) 1.2977(11) 0.0264(6) 0.122(3) Uani 1 1 d . . . . .
H31D H 0.767098 1.350587 -0.013020 0.184 Uiso 1 1 calc GR . . . .
H31E H 0.657329 1.268505 -0.019530 0.184 Uiso 1 1 calc GR . . . .
H31F H 0.774636 1.237581 0.047803 0.184 Uiso 1 1 calc GR . . . .
C32A C 0.6018(10) 1.4461(11) 0.0890(9) 0.137(4) Uani 1 1 d . . . . .
H32D H 0.577144 1.485677 0.151081 0.206 Uiso 1 1 calc GR . . . .
H32E H 0.534719 1.412040 0.045988 0.206 Uiso 1 1 calc GR . . . .
H32F H 0.640955 1.497408 0.045346 0.206 Uiso 1 1 calc GR . . . .
C33A C 0.7220(4) 1.0097(3) 0.5004(3) 0.0539(8) Uani 1 1 d . . . . .
H33C H 0.804749 1.030330 0.513413 0.065 Uiso 1 1 calc R . . . .
H33D H 0.711157 0.936014 0.529122 0.065 Uiso 1 1 calc R . . . .
C34A C 0.6871(4) 1.0029(3) 0.3783(3) 0.0541(8) Uani 1 1 d . . . . .
C35A C 0.7730(5) 0.9962(4) 0.3071(4) 0.0687(11) Uani 1 1 d . . . . .
H35A H 0.851567 1.003464 0.334554 0.082 Uiso 1 1 calc R . . . .
C36A C 0.7430(7) 0.9788(6) 0.1956(5) 0.0862(16) Uani 1 1 d . . . . .
H36A H 0.801495 0.974236 0.148992 0.103 Uiso 1 1 calc R . . . .
C37A C 0.6275(7) 0.9681(6) 0.1535(4) 0.0888(17) Uani 1 1 d . . . . .
H37A H 0.607707 0.955784 0.078753 0.107 Uiso 1 1 calc R . . . .
C38A C 0.5415(6) 0.9758(5) 0.2225(5) 0.0803(15) Uani 1 1 d . . . . .
H38A H 0.463253 0.969209 0.194004 0.096 Uiso 1 1 calc R . . . .
C39A C 0.5701(5) 0.9934(4) 0.3346(4) 0.0621(9) Uani 1 1 d . . . . .
H39A H 0.511025 0.998890 0.380493 0.074 Uiso 1 1 calc R . . . .
N1A N 0.8195(3) 1.3184(3) 0.3703(3) 0.0544(7) Uani 1 1 d . . . . .
H1AB H 0.749488 1.340486 0.373373 0.065 Uiso 1 1 calc R . . . .
N16A N 0.6727(3) 1.2086(2) 0.5341(2) 0.0461(6) Uani 1 1 d . . . . .
O1A O 0.9543(3) 1.2045(4) 0.4527(3) 0.0748(9) Uani 1 1 d . . . . .
O2A O 0.7121(4) 0.9847(3) 0.7177(3) 0.0718(9) Uani 1 1 d . . . . .
O3A O 0.6697(4) 1.1621(4) 0.7512(3) 0.0761(9) Uani 1 1 d . . . . .
O4A O 0.6033(3) 1.3651(2) 0.4559(3) 0.0567(6) Uani 1 1 d . . . . .

loop_
_atom_site_aniso_label
_atom_site_aniso_U_11
_atom_site_aniso_U_22
_atom_site_aniso_U_33
_atom_site_aniso_U_23
_atom_site_aniso_U_13
_atom_site_aniso_U_12
C1 0.0361(17) 0.0546(16) 0.0505(15) 0.0003(12) -0.0021(13) 0.0050(13)
C2 0.058(2) 0.0589(19) 0.0586(18) 0.0079(15) -0.0036(17) 0.0081(16)
C3 0.071(3) 0.063(2) 0.065(2) -0.0033(17) -0.015(2) 0.022(2)
C4 0.069(3) 0.063(2) 0.066(2) 0.0028(18) -0.012(2) 0.016(2)
C5 0.070(3) 0.065(2) 0.068(2) -0.0014(18) -0.011(2) 0.009(2)
C6 0.067(3) 0.063(2) 0.068(2) 0.0069(17) -0.011(2) 0.0010(19)
C7 0.074(4) 0.073(3) 0.099(4) -0.007(3) -0.019(3) 0.013(2)
C8 0.075(4) 0.088(3) 0.095(4) 0.002(3) -0.029(3) 0.003(3)
C9 0.089(4) 0.087(3) 0.070(3) -0.004(2) -0.019(3) -0.010(3)
C10 0.081(4) 0.091(3) 0.057(2) -0.006(2) -0.001(2) -0.001(3)
C11 0.069(3) 0.075(2) 0.0504(18) 0.0080(17) -0.0010(18) -0.001(2)
C12 0.074(3) 0.094(3) 0.0448(17) 0.0023(18) 0.0018(18) 0.009(2)
C13 0.076(4) 0.097(3) 0.0480(18) 0.0031(18) 0.007(2) 0.016(3)
C14 0.075(3) 0.123(4) 0.049(2) 0.007(2) 0.012(2) 0.027(3)
C15 0.058(2) 0.071(2) 0.0489(17) -0.0023(15) 0.0012(16) 0.0109(18)
C16 0.0401(17) 0.0518(16) 0.0471(15) 0.0004(12) -0.0016(12) 0.0050(13)
C17 0.0409(18) 0.0520(16) 0.0505(15) 0.0027(12) 0.0020(13) -0.0008(13)
C18 0.0403(19) 0.0495(15) 0.070(2) 0.0021(14) 0.0025(16) -0.0031(13)
C19 0.047(2) 0.067(2) 0.091(3) -0.005(2) 0.016(2) 0.0018(17)
C20 0.053(3) 0.076(3) 0.156(7) -0.014(3) 0.038(4) 0.000(2)
C21 0.037(3) 0.076(3) 0.195(9) -0.006(4) -0.004(4) 0.005(2)
C22 0.047(3) 0.079(3) 0.143(6) 0.007(3) -0.028(4) 0.001(2)
C23 0.047(2) 0.065(2) 0.091(3) 0.007(2) -0.014(2) -0.0042(17)
C24 0.0351(17) 0.0562(17) 0.0583(17) 0.0022(13) -0.0015(14) 0.0030(13)
C25 0.049(2) 0.068(2) 0.0575(19) 0.0019(16) 0.0117(16) 0.0062(17)
C26 0.070(3) 0.087(3) 0.071(2) 0.009(2) 0.022(2) -0.005(2)
C27 0.060(3) 0.091(3) 0.080(3) -0.003(2) 0.012(2) 0.025(2)
C28 0.068(3) 0.065(2) 0.058(2) -0.0026(16) 0.0092(19) 0.0078(19)
C29 0.072(3) 0.079(3) 0.056(2) -0.0019(18) 0.0017(19) 0.003(2)
C30 0.066(3) 0.110(4) 0.075(3) -0.003(3) -0.003(2) 0.018(3)
C31 0.106(5) 0.106(4) 0.062(3) 0.012(3) 0.010(3) 0.004(4)
C32 0.100(5) 0.099(4) 0.077(3) -0.008(3) -0.008(3) -0.014(4)
C33 0.0474(19) 0.0485(16) 0.0565(18) -0.0002(13) -0.0026(14) -0.0043(14)
C34 0.050(2) 0.0465(15) 0.0546(17) 0.0068(12) 0.0040(14) 0.0007(13)
C35 0.070(3) 0.077(3) 0.070(3) 0.021(2) 0.020(2) 0.012(2)
C36 0.126(6) 0.113(5) 0.070(3) 0.034(3) 0.042(4) 0.043(4)
C37 0.136(7) 0.114(5) 0.050(2) 0.019(2) 0.007(3) 0.037(4)
C38 0.085(4) 0.092(3) 0.063(3) 0.009(2) -0.013(2) 0.013(3)
C39 0.056(2) 0.068(2) 0.0551(19) 0.0047(15) -0.0012(16) 0.0047(17)
N1 0.0365(15) 0.0630(16) 0.0560(15) -0.0021(12) 0.0087(12) -0.0011(12)
N2 0.0368(15) 0.0510(13) 0.0476(13) 0.0020(10) -0.0020(11) 0.0014(11)
O1 0.0410(16) 0.083(2) 0.087(2) -0.0092(16) 0.0065(14) -0.0110(14)
O2 0.066(2) 0.089(2) 0.0470(13) 0.0055(13) 0.0041(12) 0.0084(16)
O3 0.140(4) 0.073(2) 0.0603(17) -0.0133(15) -0.008(2) -0.001(2)
O4 0.0440(14) 0.0577(13) 0.0627(14) -0.0060(10) 0.0043(11) -0.0014(10)
C1A 0.0372(17) 0.0552(17) 0.0510(16) 0.0000(12) -0.0043(13) 0.0025(13)
C2A 0.053(2) 0.0599(19) 0.0571(18) -0.0041(15) -0.0028(16) -0.0025(16)
C3A 0.067(3) 0.069(2) 0.060(2) -0.0023(17) -0.0101(18) -0.016(2)
C4A 0.061(3) 0.071(2) 0.063(2) -0.0041(18) -0.0104(19) -0.0082(19)
C5A 0.059(3) 0.082(3) 0.070(2) -0.002(2) -0.008(2) 0.000(2)
C6A 0.066(3) 0.084(3) 0.065(2) -0.009(2) -0.009(2) 0.009(2)
C7A 0.083(4) 0.103(4) 0.098(4) 0.003(3) -0.027(4) -0.005(3)
C8A 0.077(4) 0.131(6) 0.093(4) -0.008(4) -0.031(3) 0.003(4)
C9A 0.084(4) 0.122(5) 0.066(3) -0.005(3) -0.023(3) 0.027(4)
C10A 0.073(3) 0.101(4) 0.055(2) 0.000(2) -0.001(2) 0.022(3)
C11A 0.062(3) 0.086(3) 0.0488(18) -0.0081(17) -0.0007(17) 0.017(2)
C12A 0.065(3) 0.080(2) 0.0493(18) 0.0012(16) 0.0025(17) 0.013(2)
C13A 0.072(3) 0.082(3) 0.0530(19) 0.0096(18) -0.0029(19) 0.005(2)
C14A 0.095(4) 0.099(4) 0.062(2) 0.033(2) -0.013(3) -0.022(3)
C15A 0.048(2) 0.065(2) 0.0526(17) 0.0076(15) -0.0025(15) -0.0008(16)
C16A 0.0409(18) 0.0524(16) 0.0505(16) 0.0039(12) -0.0073(13) 0.0031(13)
C17A 0.0408(18) 0.0507(15) 0.0469(14) 0.0014(12) 0.0010(12) 0.0065(13)
C18A 0.0369(18) 0.0515(16) 0.066(2) 0.0042(14) -0.0023(15) 0.0086(13)
C19A 0.045(2) 0.067(2) 0.075(2) 0.0140(18) 0.0110(18) 0.0054(17)
C20A 0.046(2) 0.080(3) 0.116(4) 0.031(3) 0.020(2) 0.008(2)
C21A 0.043(2) 0.068(3) 0.147(6) 0.027(3) 0.005(3) 0.0029(19)
C22A 0.050(3) 0.068(2) 0.119(5) 0.004(3) -0.026(3) 0.000(2)
C23A 0.048(2) 0.063(2) 0.078(2) 0.0004(17) -0.0149(19) 0.0063(17)
C24A 0.0328(17) 0.0633(18) 0.0565(17) -0.0041(14) -0.0029(13) 0.0008(14)
C25A 0.048(2) 0.078(2) 0.064(2) 0.0038(18) 0.0165(17) 0.0044(18)
C26A 0.074(3) 0.106(4) 0.070(3) 0.003(2) 0.023(2) 0.028(3)
C27A 0.075(4) 0.123(5) 0.098(4) -0.005(4) 0.022(3) -0.035(4)
C28A 0.076(3) 0.073(2) 0.072(2) 0.018(2) 0.025(2) 0.010(2)
C29A 0.075(3) 0.107(4) 0.059(2) 0.021(2) 0.009(2) 0.019(3)
C30A 0.067(3) 0.113(4) 0.072(3) 0.019(3) -0.005(2) 0.002(3)
C31A 0.118(7) 0.189(10) 0.062(3) -0.003(4) 0.017(4) 0.020(6)
C32A 0.114(7) 0.177(10) 0.128(7) 0.080(7) 0.013(6) 0.058(7)
C33A 0.051(2) 0.0486(16) 0.0599(19) 0.0028(13) -0.0085(15) 0.0068(14)
C34A 0.056(2) 0.0463(15) 0.0593(19) 0.0001(13) 0.0018(16) 0.0078(14)
C35A 0.062(3) 0.073(2) 0.071(3) -0.0097(19) 0.007(2) 0.014(2)
C36A 0.099(5) 0.091(3) 0.069(3) -0.014(2) 0.015(3) 0.017(3)
C37A 0.111(5) 0.097(4) 0.057(2) -0.010(2) 0.000(3) 0.009(3)
C38A 0.085(4) 0.086(3) 0.063(2) -0.004(2) -0.019(2) 0.003(3)
C39A 0.061(3) 0.065(2) 0.057(2) 0.0002(15) -0.0062(17) 0.0025(18)
N1A 0.0414(16) 0.0682(17) 0.0550(15) 0.0041(13) 0.0085(13) 0.0096(13)
N16A 0.0376(15) 0.0492(13) 0.0499(13) 0.0003(10) -0.0029(11) 0.0026(11)
O1A 0.0463(18) 0.102(2) 0.0760(19) 0.0042(17) 0.0016(14) 0.0211(16)
O2A 0.085(2) 0.0658(16) 0.0601(16) 0.0179(12) -0.0157(15) -0.0092(16)
O3A 0.081(3) 0.094(2) 0.0529(15) -0.0012(15) 0.0005(15) 0.0170(19)
O4A 0.0476(15) 0.0568(13) 0.0670(15) 0.0129(11) 0.0073(12) 0.0083(11)

loop_
_atom_type_symbol
_atom_type_description
_atom_type_scat_dispersion_real
_atom_type_scat_dispersion_imag
_atom_type_scat_source
C C 0.0181 0.0091 'International Tables Vol C Tables 4.2.6.8 and 6.1.1.4'
H H 0.0000 0.0000 'International Tables Vol C Tables 4.2.6.8 and 6.1.1.4'
N N 0.0311 0.0180 'International Tables Vol C Tables 4.2.6.8 and 6.1.1.4'
O O 0.0492 0.0322 'International Tables Vol C Tables 4.2.6.8 and 6.1.1.4'

loop_
_geom_angle_atom_site_label_1
_geom_angle_atom_site_label_2
_geom_angle_atom_site_label_3
_geom_angle
_geom_angle_site_symmetry_1
_geom_angle_site_symmetry_3
_geom_angle_publ_flag
C24 C1 C2 111.2(3) . . ?
N2 C1 C2 112.6(3) . . ?
N2 C1 C24 115.7(3) . . ?
C3 C2 C1 112.3(4) . . ?
C4 C3 C2 115.2(4) . . ?
C5 C4 C3 177.3(6) . . ?
C4 C5 C6 178.2(7) . . ?
C7 C6 C5 121.2(5) . . ?
C11 C6 C5 119.7(5) . . ?
C11 C6 C7 119.1(5) . . ?
C8 C7 C6 120.2(6) . . ?
C9 C8 C7 119.8(6) . . ?
C10 C9 C8 121.0(5) . . ?
C9 C10 C11 120.0(6) . . ?
C6 C11 C12 119.0(4) . . ?
C10 C11 C6 119.9(5) . . ?
C10 C11 C12 121.1(5) . . ?
C13 C12 C11 176.9(6) . . ?
C12 C13 C14 178.1(7) . . ?
C13 C14 O2 111.6(4) . . ?
O2 C15 C16 111.7(4) . . ?
O3 C15 C16 124.3(4) . . ?
O3 C15 O2 123.8(4) . . ?
C33 C16 C15 109.0(3) . . ?
N2 C16 C15 112.8(3) . . ?
N2 C16 C33 113.7(3) . . ?
N2 C17 C18 118.2(3) . . ?
O4 C17 C18 119.2(3) . . ?
O4 C17 N2 122.6(4) . . ?
C19 C18 C17 120.8(4) . . ?
C23 C18 C17 118.6(4) . . ?
C23 C18 C19 120.1(5) . . ?
C20 C19 C18 118.9(6) . . ?
C19 C20 C21 120.3(7) . . ?
C22 C21 C20 120.5(6) . . ?
C21 C22 C23 120.1(7) . . ?
C22 C23 C18 120.0(6) . . ?
N1 C24 C1 116.6(3) . . ?
O1 C24 C1 118.4(4) . . ?
O1 C24 N1 124.9(4) . . ?
C26 C25 C27 109.1(4) . . ?
C26 C25 C28 113.7(4) . . ?
C27 C25 C28 107.3(4) . . ?
N1 C25 C26 111.7(4) . . ?
N1 C25 C27 108.0(4) . . ?
N1 C25 C28 106.8(3) . . ?
C29 C28 C25 124.8(4) . . ?
C30 C29 C28 113.5(4) . . ?
C30 C29 C31 109.3(5) . . ?
C30 C29 C32 108.2(6) . . ?
C31 C29 C28 113.2(5) . . ?
C31 C29 C32 107.2(5) . . ?
C32 C29 C28 105.1(5) . . ?
C34 C33 C16 114.1(3) . . ?
C35 C34 C33 119.0(4) . . ?
C39 C34 C33 121.9(4) . . ?
C39 C34 C35 118.9(4) . . ?
C34 C35 C36 119.7(6) . . ?
C37 C36 C35 120.5(6) . . ?
C36 C37 C38 119.6(5) . . ?
C37 C38 C39 121.1(6) . . ?
C38 C39 C34 120.1(5) . . ?
C24 N1 C25 125.5(3) . . ?
C16 N2 C1 116.2(3) . . ?
C17 N2 C1 121.4(3) . . ?
C17 N2 C16 122.0(3) . . ?
C15 O2 C14 113.3(4) . . ?
C2A C1A C24A 111.3(3) . . ?
N16A C1A C2A 112.6(3) . . ?
N16A C1A C24A 115.6(3) . . ?
C3A C2A C1A 111.4(4) . . ?
C4A C3A C2A 114.9(4) . . ?
C5A C4A C3A 176.0(5) . . ?
C4A C5A C6A 174.7(6) . . ?
C7A C6A C5A 119.8(6) . . ?
C11A C6A C5A 122.6(5) . . ?
C11A C6A C7A 117.6(5) . . ?
C8A C7A C6A 122.1(8) . . ?
C9A C8A C7A 119.3(7) . . ?
C8A C9A C10A 120.6(6) . . ?
C9A C10A C11A 120.3(6) . . ?
C6A C11A C12A 121.2(4) . . ?
C10A C11A C6A 120.0(5) . . ?
C10A C11A C12A 118.8(5) . . ?
C13A C12A C11A 177.7(5) . . ?
C12A C13A C14A 178.2(7) . . ?
C13A C14A O2A 112.4(4) . . ?
O2A C15A C16A 111.8(4) . . ?
O3A C15A C16A 123.5(4) . . ?
O3A C15A O2A 124.7(4) . . ?
C33A C16A C15A 113.2(3) . . ?
N16A C16A C15A 108.6(3) . . ?
N16A C16A C33A 113.3(3) . . ?
N16A C17A C18A 119.0(3) . . ?
O4A C17A C18A 118.8(3) . . ?
O4A C17A N16A 122.1(4) . . ?
C19A C18A C17A 119.9(4) . . ?
C23A C18A C17A 120.4(4) . . ?
C23A C18A C19A 119.1(4) . . ?
C20A C19A C18A 120.0(5) . . ?
C21A C20A C19A 119.9(6) . . ?
C22A C21A C20A 121.0(5) . . ?
C21A C22A C23A 120.2(5) . . ?
C18A C23A C22A 119.8(5) . . ?
N1A C24A C1A 116.8(3) . . ?
O1A C24A C1A 117.9(4) . . ?
O1A C24A N1A 125.3(4) . . ?
C26A C25A C28A 112.5(4) . . ?
C27A C25A C26A 109.7(5) . . ?
C27A C25A C28A 108.9(5) . . ?
N1A C25A C26A 111.3(4) . . ?
N1A C25A C27A 107.5(4) . . ?
N1A C25A C28A 106.7(4) . . ?
C29A C28A C25A 123.6(5) . . ?
C28A C29A C32A 106.4(8) . . ?
C30A C29A C28A 114.0(4) . . ?
C30A C29A C31A 110.2(7) . . ?
C30A C29A C32A 106.1(7) . . ?
C31A C29A C28A 112.3(6) . . ?
C31A C29A C32A 107.2(7) . . ?
C34A C33A C16A 114.8(3) . . ?
C35A C34A C33A 119.7(4) . . ?
C35A C34A C39A 118.4(4) . . ?
C39A C34A C33A 121.7(4) . . ?
C36A C35A C34A 120.8(6) . . ?
C37A C36A C35A 120.4(6) . . ?
C38A C37A C36A 119.5(5) . . ?
C37A C38A C39A 120.8(6) . . ?
C38A C39A C34A 120.1(5) . . ?
C24A N1A C25A 126.7(4) . . ?
C16A N16A C1A 114.9(3) . . ?
C17A N16A C1A 121.9(3) . . ?
C17A N16A C16A 123.1(3) . . ?
C15A O2A C14A 114.8(4) . . ?

loop_
_geom_bond_atom_site_label_1
_geom_bond_atom_site_label_2
_geom_bond_distance
_geom_bond_site_symmetry_2
_geom_bond_publ_flag
C1 C2 1.544(5) . ?
C1 C24 1.543(5) . ?
C1 N2 1.481(5) . ?
C2 C3 1.540(7) . ?
C3 C4 1.458(7) . ?
C4 C5 1.194(7) . ?
C5 C6 1.438(7) . ?
C6 C7 1.402(8) . ?
C6 C11 1.401(8) . ?
C7 C8 1.389(9) . ?
C8 C9 1.382(11) . ?
C9 C10 1.369(10) . ?
C10 C11 1.400(7) . ?
C11 C12 1.421(8) . ?
C12 C13 1.194(9) . ?
C13 C14 1.438(9) . ?
C14 O2 1.456(6) . ?
C15 C16 1.535(5) . ?
C15 O2 1.344(6) . ?
C15 O3 1.171(6) . ?
C16 C33 1.527(5) . ?
C16 N2 1.469(5) . ?
C17 C18 1.493(6) . ?
C17 N2 1.365(4) . ?
C17 O4 1.226(5) . ?
C18 C19 1.394(7) . ?
C18 C23 1.393(7) . ?
C19 C20 1.389(8) . ?
C20 C21 1.392(14) . ?
C21 C22 1.362(13) . ?
C22 C23 1.384(9) . ?
C24 N1 1.340(5) . ?
C24 O1 1.227(5) . ?
C25 C26 1.521(6) . ?
C25 C27 1.531(7) . ?
C25 C28 1.551(6) . ?
C25 N1 1.490(5) . ?
C28 C29 1.544(8) . ?
C29 C30 1.520(9) . ?
C29 C31 1.525(8) . ?
C29 C32 1.535(8) . ?
C33 C34 1.511(5) . ?
C34 C35 1.391(6) . ?
C34 C39 1.388(6) . ?
C35 C36 1.406(9) . ?
C36 C37 1.361(13) . ?
C37 C38 1.373(11) . ?
C38 C39 1.382(7) . ?
C1A C2A 1.540(5) . ?
C1A C24A 1.543(5) . ?
C1A N16A 1.486(5) . ?
C2A C3A 1.538(6) . ?
C3A C4A 1.458(7) . ?
C4A C5A 1.208(8) . ?
C5A C6A 1.430(7) . ?
C6A C7A 1.402(9) . ?
C6A C11A 1.400(9) . ?
C7A C8A 1.382(10) . ?
C8A C9A 1.367(13) . ?
C9A C10A 1.383(10) . ?
C10A C11A 1.397(7) . ?
C11A C12A 1.434(7) . ?
C12A C13A 1.191(8) . ?
C13A C14A 1.454(8) . ?
C14A O2A 1.457(6) . ?
C15A C16A 1.541(5) . ?
C15A O2A 1.327(6) . ?
C15A O3A 1.192(6) . ?
C16A C33A 1.532(6) . ?
C16A N16A 1.461(4) . ?
C17A C18A 1.496(5) . ?
C17A N16A 1.354(5) . ?
C17A O4A 1.231(5) . ?
C18A C19A 1.392(6) . ?
C18A C23A 1.391(6) . ?
C19A C20A 1.391(7) . ?
C20A C21A 1.370(11) . ?
C21A C22A 1.354(11) . ?
C22A C23A 1.396(8) . ?
C24A N1A 1.334(5) . ?
C24A O1A 1.228(6) . ?
C25A C26A 1.526(7) . ?
C25A C27A 1.519(8) . ?
C25A C28A 1.552(8) . ?
C25A N1A 1.487(5) . ?
C28A C29A 1.531(9) . ?
C29A C30A 1.517(9) . ?
C29A C31A 1.527(10) . ?
C29A C32A 1.532(10) . ?
C33A C34A 1.513(5) . ?
C34A C35A 1.390(7) . ?
C34A C39A 1.395(7) . ?
C35A C36A 1.388(8) . ?
C36A C37A 1.373(11) . ?
C37A C38A 1.373(11) . ?
C38A C39A 1.393(7) . ?
